data_4510238
loop_
_publ_author_name
'Zhang, Hong-Mei'
'He, Yuan-Chun'
'Yang, Jin'
'Liu, Ying-Ying'
'Ma, Jian-Fang'

_publ_section_title
;
 Ten Coordination Polymers Constructed Using an Unprecedented
 Azamacrocyclic Octacarboxylate Ligand
 1,4,8,11-Tetrazacyclododecane-N,N&#x2032;,N&#x2033;,N&#x2034;-Tetra-Methylene-Isophthalic
 Acid: Syntheses, Structures, and Photoluminescent Properties
;
_journal_issue 5
_journal_name_full 'Crystal Growth &amp; Design'
_journal_page_first 2307
_journal_paper_doi 10.1021/cg500003u
_journal_volume 14
_journal_year 2014
_chemical_formula_moiety 'C46 H54 N4 O22 Zn3, 6H2O'
_chemical_formula_sum 'C46 H66 N4 O28 Zn3'
_chemical_formula_weight 1319.14
_chemical_name_systematic
;
 ?
;
_space_group_IT_number 15
_symmetry_cell_setting monoclinic
_symmetry_space_group_name_Hall '-C 2yc'
_symmetry_space_group_name_H-M 'C 1 2/c 1'
_atom_sites_solution_hydrogens geom
_atom_sites_solution_primary direct
_atom_sites_solution_secondary difmap
_audit_creation_method SHELXL-97
_cell_angle_alpha 90.00
_cell_angle_beta 124.399(15)
_cell_angle_gamma 90.00
_cell_formula_units_Z 4
_cell_length_a 24.011(2)
_cell_length_b 13.1094(8)
_cell_length_c 20.548(2)
_cell_measurement_reflns_used 2180
_cell_measurement_temperature 293(2)
_cell_measurement_theta_max 29.1133
_cell_measurement_theta_min 3.1016
_cell_volume 5336.8(12)
_computing_cell_refinement 'CrysAlisPro(1.171.35.21) (Agilent Tech., 2012)'
_computing_data_collection 'CrysAlisPro(1.171.35.21) (Agilent Tech., 2012)'
_computing_data_reduction 'CrysAlisPro(1.171.35.21) (Agilent Tech., 2012)'
_computing_structure_refinement 'SHELXL-97 (Sheldrick, 2008)'
_computing_structure_solution 'SHELXS-97 (Sheldrick, 2008)'
_diffrn_ambient_temperature 293(2)
_diffrn_detector_area_resol_mean 10.0
_diffrn_measured_fraction_theta_full 0.987
_diffrn_measured_fraction_theta_max 0.988
_diffrn_measurement_device_type 'Oxford Diffraction Gemini R Ultra'
_diffrn_measurement_method '\w scan'
_diffrn_radiation_monochromator graphite
_diffrn_radiation_source 'fine-focus sealed tube'
_diffrn_radiation_type MoK\a
_diffrn_radiation_wavelength 0.71073
_diffrn_reflns_av_R_equivalents 0.0886
_diffrn_reflns_av_sigmaI/netI 0.1083
_diffrn_reflns_limit_h_max 24
_diffrn_reflns_limit_h_min -28
_diffrn_reflns_limit_k_max 15
_diffrn_reflns_limit_k_min -14
_diffrn_reflns_limit_l_max 24
_diffrn_reflns_limit_l_min -19
_diffrn_reflns_number 16647
_diffrn_reflns_theta_full 25.00
_diffrn_reflns_theta_max 25.35
_diffrn_reflns_theta_min 3.11
_exptl_absorpt_coefficient_mu 1.435
_exptl_absorpt_correction_T_max 0.8030
_exptl_absorpt_correction_T_min 0.7246
_exptl_absorpt_correction_type multi-scan
_exptl_absorpt_process_details
;
CrysAlis (Oxford Diffraction, 2006)
;
_exptl_crystal_colour colorless
_exptl_crystal_density_diffrn 1.642
_exptl_crystal_density_method 'not measured'
_exptl_crystal_description block
_exptl_crystal_F_000 2736
_exptl_crystal_size_max 0.24
_exptl_crystal_size_mid 0.22
_exptl_crystal_size_min 0.16
_refine_diff_density_max 1.470
_refine_diff_density_min -1.267
_refine_diff_density_rms 0.099
_refine_ls_extinction_method none
_refine_ls_goodness_of_fit_ref 1.049
_refine_ls_hydrogen_treatment mixed
_refine_ls_matrix_type full
_refine_ls_number_parameters 423
_refine_ls_number_reflns 4830
_refine_ls_number_restraints 58
_refine_ls_restrained_S_all 1.044
_refine_ls_R_factor_all 0.1501
_refine_ls_R_factor_gt 0.0805
_refine_ls_shift/su_max 0.000
_refine_ls_shift/su_mean 0.000
_refine_ls_structure_factor_coef Fsqd
_refine_ls_weighting_details 'calc w=1/[\s^2^(Fo^2^)+(0.0500P)^2^+42.2490P] where P=(Fo^2^+2Fc^2^)/3'
_refine_ls_weighting_scheme calc
_refine_ls_wR_factor_gt 0.1578
_refine_ls_wR_factor_ref 0.1898
_reflns_number_gt 2710
_reflns_number_total 4830
_reflns_threshold_expression >2\s(I)
_cod_data_source_file cg500003u_si_002.cif
_cod_data_source_block Compound-3
_cod_depositor_comments 'Adding full bibliography for 4510236--4510245.cif.'
_cod_original_cell_volume 5336.6(8)
_cod_original_sg_symbol_Hall ' -C 2yc'
_cod_original_sg_symbol_H-M 'C 2/c'
_cod_database_code 4510238

loop_
_symmetry_equiv_pos_as_xyz
'x, y, z'
'-x, y, -z+1/2'
'x+1/2, y+1/2, z'
'-x+1/2, y+1/2, -z+1/2'
'-x, -y, -z'
'x, -y, z-1/2'
'-x+1/2, -y+1/2, -z'
'x+1/2, -y+1/2, z-1/2'

loop_
_atom_site_label
_atom_site_type_symbol
_atom_site_fract_x
_atom_site_fract_y
_atom_site_fract_z
_atom_site_U_iso_or_equiv
_atom_site_adp_type
_atom_site_occupancy
_atom_site_symmetry_multiplicity
_atom_site_calc_flag
_atom_site_refinement_flags
Zn1 Zn 0.0000 0.34597(10) 0.2500 0.0483(4) Uani 1 2 d SD
Zn2 Zn 0.68117(5) 0.86733(7) 0.90358(6) 0.0568(3) Uani 1 1 d D
C1 C 0.6913(3) 0.5489(5) 0.7796(4) 0.0375(17) Uani 1 1 d .
H1 H 0.6459 0.5547 0.7606 0.045 Uiso 1 1 calc R
C2 C 0.7362(3) 0.6216(5) 0.8304(4) 0.0374(17) Uani 1 1 d .
C3 C 0.8039(3) 0.6129(5) 0.8608(4) 0.0371(16) Uani 1 1 d .
H3 H 0.8343 0.6619 0.8955 0.045 Uiso 1 1 calc R
C4 C 0.8264(3) 0.5303(5) 0.8393(4) 0.0339(16) Uani 1 1 d .
C5 C 0.7806(3) 0.4593(5) 0.7879(4) 0.0343(16) Uani 1 1 d .
H5 H 0.7956 0.4037 0.7737 0.041 Uiso 1 1 calc R
C6 C 0.7123(3) 0.4684(5) 0.7566(4) 0.0330(16) Uani 1 1 d .
C7 C 0.6624(3) 0.3930(5) 0.6973(4) 0.0433(18) Uani 1 1 d .
H7A H 0.6861 0.3363 0.6931 0.052 Uiso 1 1 calc R
H7B H 0.6348 0.3666 0.7143 0.052 Uiso 1 1 calc R
C8 C 0.6236(3) 0.5514(5) 0.5251(4) 0.0355(16) Uani 1 1 d .
H8A H 0.6553 0.5778 0.5142 0.043 Uiso 1 1 calc R
H8B H 0.5869 0.5190 0.4774 0.043 Uiso 1 1 calc R
C9 C 0.6585(3) 0.4732(5) 0.5894(4) 0.0368(17) Uani 1 1 d .
H9A H 0.6677 0.4132 0.5693 0.044 Uiso 1 1 calc R
H9B H 0.7013 0.5005 0.6324 0.044 Uiso 1 1 calc R
C10 C 0.5631(3) 0.3766(5) 0.5639(4) 0.0365(16) Uani 1 1 d .
H10A H 0.5815 0.3135 0.5590 0.044 Uiso 1 1 calc R
H10B H 0.5375 0.4090 0.5124 0.044 Uiso 1 1 calc R
C11 C 0.5160(3) 0.3520(6) 0.5881(4) 0.0449(19) Uani 1 1 d .
H11A H 0.5041 0.4149 0.6022 0.054 Uiso 1 1 calc R
H11B H 0.5397 0.3093 0.6348 0.054 Uiso 1 1 calc R
C12 C 0.4521(3) 0.2984(6) 0.5255(4) 0.0421(18) Uani 1 1 d .
H12A H 0.4641 0.2387 0.5082 0.051 Uiso 1 1 calc R
H12B H 0.4289 0.2750 0.5490 0.051 Uiso 1 1 calc R
C13 C 0.3502(3) 0.2964(5) 0.3884(4) 0.0329(16) Uani 1 1 d .
H13A H 0.3251 0.3375 0.3409 0.040 Uiso 1 1 calc R
H13B H 0.3723 0.2425 0.3786 0.040 Uiso 1 1 calc R
C14 C 0.3013(3) 0.2485(5) 0.4022(4) 0.0286(15) Uani 1 1 d .
C15 C 0.3186(3) 0.1633(5) 0.4492(3) 0.0273(14) Uani 1 1 d .
H15 H 0.3627 0.1392 0.4764 0.033 Uiso 1 1 calc R
C16 C 0.2724(3) 0.1129(5) 0.4572(3) 0.0287(15) Uani 1 1 d .
C17 C 0.2061(3) 0.1477(5) 0.4154(4) 0.0312(15) Uani 1 1 d .
H17 H 0.1742 0.1132 0.4193 0.037 Uiso 1 1 calc R
C18 C 0.1876(3) 0.2324(5) 0.3688(4) 0.0316(15) Uani 1 1 d .
C19 C 0.2357(3) 0.2829(5) 0.3631(4) 0.0341(16) Uani 1 1 d .
H19 H 0.2233 0.3413 0.3321 0.041 Uiso 1 1 calc R
C20 C 0.1164(4) 0.2685(7) 0.3241(4) 0.0462(19) Uani 1 1 d .
C21 C 0.2942(3) 0.0227(5) 0.5098(4) 0.0322(15) Uani 1 1 d .
C22 C 0.7070(4) 0.7128(7) 0.8461(5) 0.056(2) Uani 1 1 d .
C23 C 0.9001(4) 0.5219(7) 0.8683(5) 0.050(2) Uani 1 1 d .
N1 N 0.6186(2) 0.4435(4) 0.6192(3) 0.0342(13) Uani 1 1 d .
N2 N 0.4038(2) 0.3623(4) 0.4543(3) 0.0292(12) Uani 1 1 d .
O1 O 0.7451(3) 0.7647(4) 0.9049(4) 0.0620(16) Uani 1 1 d .
O2' O 0.6444(8) 0.7187(12) 0.8145(10) 0.060(4) Uani 0.40 1 d PU
O2 O 0.6493(6) 0.7437(9) 0.7901(7) 0.066(3) Uani 0.60 1 d PU
O3 O 0.9395(3) 0.5885(5) 0.9110(4) 0.0729(18) Uani 1 1 d .
O4 O 0.9149(2) 0.4473(6) 0.8441(3) 0.078(2) Uani 1 1 d .
H4 H 0.9552 0.4491 0.8618 0.117 Uiso 1 1 calc RD
O5 O 0.1019(2) 0.3500(5) 0.2859(3) 0.0579(15) Uani 1 1 d .
O6 O 0.0732(3) 0.2208(5) 0.3252(4) 0.0703(18) Uani 1 1 d .
O7 O 0.3554(2) 0.0037(4) 0.5544(3) 0.0485(13) Uani 1 1 d .
O8 O 0.2512(2) -0.0328(4) 0.5086(3) 0.0439(12) Uani 1 1 d .
O6W' O 0.6148(7) 0.5872(10) 0.8932(8) 0.076(4) Uani 0.50 1 d PU
O6W O 0.5673(12) 0.5758(18) 0.8582(14) 0.060(6) Uani 0.25 1 d PU
O7W O 0.5211(11) 0.4807(18) 0.7509(16) 0.077(7) Uani 0.25 1 d PU
O1W O 0.0215(3) 0.4237(7) 0.3456(5) 0.120(3) Uani 1 1 d D
H1A H 0.061(2) 0.436(11) 0.392(3) 0.180 Uiso 1 1 d D
H1B H -0.009(4) 0.413(8) 0.358(5) 0.180 Uiso 1 1 d D
O2W O 0.6497(4) 0.9579(5) 0.8119(3) 0.082(2) Uani 1 1 d D
H2A H 0.643(5) 1.0259(12) 0.807(3) 0.123 Uiso 1 1 d D
H2B H 0.622(4) 0.928(2) 0.7644(5) 0.123 Uiso 1 1 d D
O3W O 0.6363(5) 0.7850(5) 0.9408(7) 0.150(4) Uani 1 1 d D
H3A H 0.594(3) 0.803(6) 0.925(6) 0.225 Uiso 1 1 d D
H3B H 0.636(6) 0.7172(10) 0.935(7) 0.225 Uiso 1 1 d D
O4W O 0.4654(3) 0.3400(6) 0.3675(4) 0.087(2) Uani 1 1 d D
H4A H 0.466(3) 0.407(2) 0.359(5) 0.130 Uiso 1 1 d D
H4B H 0.505(2) 0.326(4) 0.412(4) 0.130 Uiso 1 1 d D
O5W O 1.0329(3) 0.3505(5) 0.9463(4) 0.0680(16) Uani 1 1 d D
H5A H 0.9923(7) 0.322(2) 0.926(3) 0.102 Uiso 1 1 d D
H5B H 1.046(4) 0.375(7) 0.994(3) 0.102 Uiso 1 1 d D

loop_
_atom_site_aniso_label
_atom_site_aniso_U_11
_atom_site_aniso_U_22
_atom_site_aniso_U_33
_atom_site_aniso_U_23
_atom_site_aniso_U_13
_atom_site_aniso_U_12
Zn1 0.0204(6) 0.0543(9) 0.0568(8) 0.000 0.0136(6) 0.000
Zn2 0.0739(7) 0.0433(6) 0.0616(7) -0.0116(5) 0.0433(6) -0.0026(5)
C1 0.035(4) 0.040(4) 0.044(4) 0.009(4) 0.026(3) 0.001(3)
C2 0.048(4) 0.027(4) 0.047(4) 0.007(3) 0.033(4) 0.011(3)
C3 0.039(4) 0.031(4) 0.041(4) -0.005(3) 0.022(3) -0.007(3)
C4 0.031(3) 0.038(4) 0.034(4) 0.000(3) 0.020(3) 0.000(3)
C5 0.040(4) 0.027(4) 0.035(4) 0.000(3) 0.021(3) 0.005(3)
C6 0.035(4) 0.035(4) 0.029(4) 0.009(3) 0.018(3) 0.001(3)
C7 0.042(4) 0.035(4) 0.036(4) 0.008(3) 0.011(3) -0.008(3)
C8 0.041(4) 0.033(4) 0.035(4) -0.001(3) 0.024(3) -0.001(3)
C9 0.028(3) 0.037(4) 0.042(4) 0.001(3) 0.018(3) -0.002(3)
C10 0.030(3) 0.034(4) 0.039(4) 0.000(3) 0.015(3) -0.003(3)
C11 0.032(4) 0.057(5) 0.034(4) 0.008(4) 0.012(3) -0.003(4)
C12 0.030(4) 0.046(5) 0.042(4) 0.009(3) 0.016(3) -0.006(3)
C13 0.031(3) 0.038(4) 0.027(4) -0.002(3) 0.015(3) -0.006(3)
C14 0.029(3) 0.027(4) 0.026(4) 0.004(3) 0.013(3) 0.000(3)
C15 0.020(3) 0.031(4) 0.028(3) -0.003(3) 0.012(3) -0.002(3)
C16 0.028(3) 0.034(4) 0.024(3) -0.003(3) 0.014(3) -0.004(3)
C17 0.021(3) 0.041(4) 0.035(4) -0.012(3) 0.018(3) -0.009(3)
C18 0.025(3) 0.033(4) 0.032(4) -0.004(3) 0.014(3) 0.003(3)
C19 0.037(4) 0.030(4) 0.031(4) 0.002(3) 0.016(3) 0.002(3)
C20 0.031(4) 0.054(5) 0.041(5) -0.012(4) 0.013(4) 0.006(4)
C21 0.031(4) 0.036(4) 0.029(4) -0.004(3) 0.017(3) -0.010(3)
C22 0.055(5) 0.056(6) 0.053(6) 0.004(5) 0.028(5) -0.002(4)
C23 0.035(4) 0.070(6) 0.044(5) 0.004(4) 0.022(4) 0.013(4)
N1 0.028(3) 0.034(3) 0.038(3) 0.005(3) 0.017(3) -0.007(2)
N2 0.024(3) 0.032(3) 0.027(3) 0.003(2) 0.012(2) -0.004(2)
O1 0.073(4) 0.058(4) 0.069(4) -0.019(3) 0.049(4) -0.002(3)
O2' 0.060(5) 0.060(5) 0.060(5) 0.0000(10) 0.034(3) 0.0006(10)
O2 0.066(3) 0.066(3) 0.067(3) -0.0005(10) 0.037(2) 0.0014(10)
O3 0.041(3) 0.086(5) 0.083(5) -0.010(4) 0.030(3) -0.013(3)
O4 0.034(3) 0.131(6) 0.047(3) -0.021(4) 0.009(3) 0.032(3)
O5 0.037(3) 0.065(4) 0.060(4) 0.009(3) 0.020(3) 0.019(3)
O6 0.027(3) 0.073(4) 0.094(5) -0.004(3) 0.023(3) -0.002(3)
O7 0.033(3) 0.052(3) 0.046(3) 0.015(2) 0.013(2) -0.002(2)
O8 0.042(3) 0.043(3) 0.045(3) 0.011(2) 0.024(2) -0.004(2)
O6W' 0.076(4) 0.076(4) 0.076(4) 0.0009(10) 0.043(2) 0.0000(10)
O6W 0.060(6) 0.060(6) 0.060(6) 0.0001(10) 0.034(3) -0.0003(10)
O7W 0.077(7) 0.076(7) 0.077(7) 0.0000(7) 0.043(4) -0.0001(7)
O1W 0.035(3) 0.187(8) 0.132(6) -0.106(6) 0.043(4) -0.030(4)
O2W 0.117(5) 0.075(5) 0.047(4) 0.009(3) 0.042(4) 0.039(4)
O3W 0.218(10) 0.052(5) 0.318(14) -0.039(7) 0.234(11) -0.030(6)
O4W 0.073(4) 0.125(6) 0.078(5) 0.024(4) 0.053(4) 0.026(4)
O5W 0.059(3) 0.072(4) 0.072(4) 0.003(3) 0.036(3) 0.007(3)

loop_
_atom_type_symbol
_atom_type_description
_atom_type_scat_dispersion_real
_atom_type_scat_dispersion_imag
_atom_type_scat_source
C C 0.0033 0.0016 'International Tables Vol C Tables 4.2.6.8 and 6.1.1.4'
H H 0.0000 0.0000 'International Tables Vol C Tables 4.2.6.8 and 6.1.1.4'
N N 0.0061 0.0033 'International Tables Vol C Tables 4.2.6.8 and 6.1.1.4'
O O 0.0106 0.0060 'International Tables Vol C Tables 4.2.6.8 and 6.1.1.4'
Zn Zn 0.2839 1.4301 'International Tables Vol C Tables 4.2.6.8 and 6.1.1.4'

loop_
_geom_angle_atom_site_label_1
_geom_angle_atom_site_label_2
_geom_angle_atom_site_label_3
_geom_angle
_geom_angle_site_symmetry_1
_geom_angle_site_symmetry_3
O1W Zn1 O1W 118.9(6) . 2
O1W Zn1 O5 92.2(2) . .
O1W Zn1 O5 86.3(2) 2 .
O1W Zn1 O5 86.3(2) . 2
O1W Zn1 O5 92.2(2) 2 2
O5 Zn1 O5 177.1(3) . 2
O1W Zn1 O6 135.2(3) . 2
O1W Zn1 O6 91.6(3) 2 2
O5 Zn1 O6 123.7(2) . 2
O5 Zn1 O6 58.8(2) 2 2
O1W Zn1 O6 91.6(3) . .
O1W Zn1 O6 135.2(3) 2 .
O5 Zn1 O6 58.8(2) . .
O5 Zn1 O6 123.7(2) 2 .
O6 Zn1 O6 86.8(3) 2 .
O1W Zn1 C20 112.3(3) . 2
O1W Zn1 C20 91.7(3) 2 2
O5 Zn1 C20 152.7(3) . 2
O5 Zn1 C20 29.7(2) 2 2
O6 Zn1 C20 29.0(2) 2 2
O6 Zn1 C20 106.8(3) . 2
O1W Zn1 C20 91.7(3) . .
O1W Zn1 C20 112.3(3) 2 .
O5 Zn1 C20 29.7(2) . .
O5 Zn1 C20 152.7(3) 2 .
O6 Zn1 C20 106.8(3) 2 .
O6 Zn1 C20 29.0(2) . .
C20 Zn1 C20 132.5(4) 2 .
O3W Zn2 O2W 134.6(4) . .
O3W Zn2 O1 102.0(3) . .
O2W Zn2 O1 106.8(3) . .
O3W Zn2 O8 109.9(3) . 2_666
O2W Zn2 O8 98.1(3) . 2_666
O1 Zn2 O8 101.1(2) . 2_666
O3W Zn2 O7 82.8(2) . 2_666
O2W Zn2 O7 82.7(2) . 2_666
O1 Zn2 O7 158.8(2) . 2_666
O8 Zn2 O7 58.22(17) 2_666 2_666
O3W Zn2 O2' 79.0(5) . .
O2W Zn2 O2' 89.0(4) . .
O1 Zn2 O2' 55.8(4) . .
O8 Zn2 O2' 156.9(4) 2_666 .
O7 Zn2 O2' 144.8(4) 2_666 .
O3W Zn2 C21 97.4(3) . 2_666
O2W Zn2 C21 89.9(2) . 2_666
O1 Zn2 C21 130.2(2) . 2_666
O8 Zn2 C21 29.25(18) 2_666 2_666
O7 Zn2 C21 28.97(17) 2_666 2_666
O2' Zn2 C21 173.8(4) . 2_666
O3W Zn2 C22 94.2(3) . .
O2W Zn2 C22 95.5(3) . .
O1 Zn2 C22 27.6(2) . .
O8 Zn2 C22 128.2(2) 2_666 .
O7 Zn2 C22 173.5(2) 2_666 .
O2' Zn2 C22 28.7(4) . .
C21 Zn2 C22 157.5(2) 2_666 .
C6 C1 C2 120.9(6) . .
C6 C1 H1 119.5 . .
C2 C1 H1 119.5 . .
C3 C2 C1 120.4(6) . .
C3 C2 C22 122.7(7) . .
C1 C2 C22 116.8(6) . .
C2 C3 C4 119.4(6) . .
C2 C3 H3 120.3 . .
C4 C3 H3 120.3 . .
C5 C4 C3 119.2(6) . .
C5 C4 C23 120.1(6) . .
C3 C4 C23 120.5(6) . .
C4 C5 C6 121.4(6) . .
C4 C5 H5 119.3 . .
C6 C5 H5 119.3 . .
C1 C6 C5 118.6(6) . .
C1 C6 C7 120.6(6) . .
C5 C6 C7 120.8(6) . .
N1 C7 C6 109.7(5) . .
N1 C7 H7A 109.7 . .
C6 C7 H7A 109.7 . .
N1 C7 H7B 109.7 . .
C6 C7 H7B 109.7 . .
H7A C7 H7B 108.2 . .
N2 C8 C9 112.7(5) 5_666 .
N2 C8 H8A 109.1 5_666 .
C9 C8 H8A 109.1 . .
N2 C8 H8B 109.1 5_666 .
C9 C8 H8B 109.1 . .
H8A C8 H8B 107.8 . .
N1 C9 C8 112.5(5) . .
N1 C9 H9A 109.1 . .
C8 C9 H9A 109.1 . .
N1 C9 H9B 109.1 . .
C8 C9 H9B 109.1 . .
H9A C9 H9B 107.8 . .
N1 C10 C11 113.4(6) . .
N1 C10 H10A 108.9 . .
C11 C10 H10A 108.9 . .
N1 C10 H10B 108.9 . .
C11 C10 H10B 108.9 . .
H10A C10 H10B 107.7 . .
C10 C11 C12 114.3(6) . .
C10 C11 H11A 108.7 . .
C12 C11 H11A 108.7 . .
C10 C11 H11B 108.7 . .
C12 C11 H11B 108.7 . .
H11A C11 H11B 107.6 . .
N2 C12 C11 115.0(6) . .
N2 C12 H12A 108.5 . .
C11 C12 H12A 108.5 . .
N2 C12 H12B 108.5 . .
C11 C12 H12B 108.5 . .
H12A C12 H12B 107.5 . .
C14 C13 N2 115.7(5) . .
C14 C13 H13A 108.4 . .
N2 C13 H13A 108.4 . .
C14 C13 H13B 108.4 . .
N2 C13 H13B 108.4 . .
H13A C13 H13B 107.4 . .
C19 C14 C15 117.8(6) . .
C19 C14 C13 120.9(6) . .
C15 C14 C13 121.1(6) . .
C16 C15 C14 121.9(6) . .
C16 C15 H15 119.1 . .
C14 C15 H15 119.1 . .
C15 C16 C17 119.1(6) . .
C15 C16 C21 119.5(6) . .
C17 C16 C21 121.3(6) . .
C18 C17 C16 120.2(6) . .
C18 C17 H17 119.9 . .
C16 C17 H17 119.9 . .
C17 C18 C19 119.3(6) . .
C17 C18 C20 119.7(6) . .
C19 C18 C20 121.0(7) . .
C14 C19 C18 121.6(6) . .
C14 C19 H19 119.2 . .
C18 C19 H19 119.2 . .
O6 C20 O5 120.6(7) . .
O6 C20 C18 121.1(8) . .
O5 C20 C18 118.3(7) . .
O6 C20 Zn1 63.5(4) . .
O5 C20 Zn1 57.1(4) . .
C18 C20 Zn1 174.8(6) . .
O7 C21 O8 121.1(6) . .
O7 C21 C16 118.8(6) . .
O8 C21 C16 120.1(6) . .
O7 C21 Zn2 67.2(4) . 2_646
O8 C21 Zn2 54.0(3) . 2_646
C16 C21 Zn2 173.9(5) . 2_646
O1 C22 O2' 118.8(11) . .
O1 C22 O2 122.7(9) . .
O2' C22 O2 30.5(8) . .
O1 C22 C2 118.0(7) . .
O2' C22 C2 120.2(10) . .
O2 C22 C2 117.4(9) . .
O1 C22 Zn2 49.9(4) . .
O2' C22 Zn2 70.3(8) . .
O2 C22 Zn2 75.1(6) . .
C2 C22 Zn2 167.4(6) . .
O3 C23 O4 125.0(7) . .
O3 C23 C4 119.2(7) . .
O4 C23 C4 115.8(8) . .
C9 N1 C10 111.2(5) . .
C9 N1 C7 110.0(5) . .
C10 N1 C7 110.6(5) . .
C8 N2 C13 113.8(5) 5_666 .
C8 N2 C12 111.5(5) 5_666 .
C13 N2 C12 110.6(5) . .
C22 O1 Zn2 102.5(5) . .
O2 O2' C22 75(2) . .
O2 O2' Zn2 92(2) . .
C22 O2' Zn2 81.0(9) . .
O2' O2 C22 74(2) . .
C23 O4 H4 109.5 . .
C20 O5 Zn1 93.1(5) . .
C20 O6 Zn1 87.5(5) . .
C21 O7 Zn2 83.9(4) . 2_646
C21 O8 Zn2 96.8(4) . 2_646
Zn1 O1W H1A 131(7) . .
Zn1 O1W H1B 113.3(12) . .
H1A O1W H1B 105.9(16) . .
Zn2 O2W H2A 130(5) . .
Zn2 O2W H2B 115.1(12) . .
H2A O2W H2B 109.2(15) . .
Zn2 O3W H3A 117.3(14) . .
Zn2 O3W H3B 117.4(14) . .
H3A O3W H3B 107.1(17) . .
H4A O4W H4B 106.6(17) . .
H5A O5W H5B 106.5(17) . .

loop_
_geom_bond_atom_site_label_1
_geom_bond_atom_site_label_2
_geom_bond_distance
_geom_bond_site_symmetry_2
Zn1 O1W 2.006(6) .
Zn1 O1W 2.006(6) 2
Zn1 O5 2.120(5) .
Zn1 O5 2.120(5) 2
Zn1 O6 2.259(6) 2
Zn1 O6 2.259(6) .
Zn1 C20 2.521(7) 2
Zn1 C20 2.521(7) .
Zn2 O3W 1.960(8) .
Zn2 O2W 1.980(6) .
Zn2 O1 2.031(5) .
Zn2 O8 2.073(5) 2_666
Zn2 O7 2.359(5) 2_666
Zn2 O2' 2.469(16) .
Zn2 C21 2.545(7) 2_666
Zn2 C22 2.591(9) .
C1 C6 1.364(9) .
C1 C2 1.375(10) .
C1 H1 0.9300 .
C2 C3 1.377(9) .
C2 C22 1.509(11) .
C3 C4 1.389(9) .
C3 H3 0.9300 .
C4 C5 1.371(9) .
C4 C23 1.520(9) .
C5 C6 1.387(9) .
C5 H5 0.9300 .
C6 C7 1.500(9) .
C7 N1 1.486(8) .
C7 H7A 0.9700 .
C7 H7B 0.9700 .
C8 N2 1.486(8) 5_666
C8 C9 1.499(9) .
C8 H8A 0.9700 .
C8 H8B 0.9700 .
C9 N1 1.452(8) .
C9 H9A 0.9700 .
C9 H9B 0.9700 .
C10 N1 1.458(8) .
C10 C11 1.505(10) .
C10 H10A 0.9700 .
C10 H10B 0.9700 .
C11 C12 1.508(9) .
C11 H11A 0.9700 .
C11 H11B 0.9700 .
C12 N2 1.507(8) .
C12 H12A 0.9700 .
C12 H12B 0.9700 .
C13 C14 1.494(9) .
C13 N2 1.506(8) .
C13 H13A 0.9700 .
C13 H13B 0.9700 .
C14 C19 1.378(8) .
C14 C15 1.378(9) .
C15 C16 1.377(8) .
C15 H15 0.9300 .
C16 C17 1.393(8) .
C16 C21 1.484(9) .
C17 C18 1.367(9) .
C17 H17 0.9300 .
C18 C19 1.393(9) .
C18 C20 1.488(9) .
C19 H19 0.9300 .
C20 O6 1.224(9) .
C20 O5 1.252(9) .
C21 O7 1.240(7) .
C21 O8 1.252(7) .
C21 Zn2 2.545(7) 2_646
C22 O1 1.229(9) .
C22 O2' 1.260(17) .
C22 O2 1.267(13) .
C23 O3 1.222(10) .
C23 O4 1.236(9) .
N2 C8 1.486(8) 5_666
O2' O2 0.665(17) .
O4 H4 0.8200 .
O7 Zn2 2.359(5) 2_646
O8 Zn2 2.073(5) 2_646
O6W' O6W 0.95(2) .
O7W O7W 0.99(4) 2_656
O1W H1A 0.902(10) .
O1W H1B 0.900(10) .
O2W H2A 0.902(11) .
O2W H2B 0.901(10) .
O3W H3A 0.897(10) .
O3W H3B 0.896(10) .
O4W H4A 0.898(10) .
O4W H4B 0.898(10) .
O5W H5A 0.897(10) .
O5W H5B 0.900(10) .

loop_
_geom_torsion_atom_site_label_1
_geom_torsion_atom_site_label_2
_geom_torsion_atom_site_label_3
_geom_torsion_atom_site_label_4
_geom_torsion
_geom_torsion_site_symmetry_1
_geom_torsion_site_symmetry_4
C6 C1 C2 C3 -1.7(10) . .
C6 C1 C2 C22 174.3(6) . .
C1 C2 C3 C4 0.4(10) . .
C22 C2 C3 C4 -175.4(7) . .
C2 C3 C4 C5 0.3(10) . .
C2 C3 C4 C23 176.5(6) . .
C3 C4 C5 C6 0.3(10) . .
C23 C4 C5 C6 -175.9(6) . .
C2 C1 C6 C5 2.3(10) . .
C2 C1 C6 C7 -176.2(6) . .
C4 C5 C6 C1 -1.6(10) . .
C4 C5 C6 C7 176.9(6) . .
C1 C6 C7 N1 67.0(8) . .
C5 C6 C7 N1 -111.5(7) . .
N2 C8 C9 N1 48.2(7) 5_666 .
N1 C10 C11 C12 170.0(6) . .
C10 C11 C12 N2 -68.3(8) . .
N2 C13 C14 C19 107.1(7) . .
N2 C13 C14 C15 -78.4(8) . .
C19 C14 C15 C16 0.4(9) . .
C13 C14 C15 C16 -174.2(6) . .
C14 C15 C16 C17 1.2(9) . .
C14 C15 C16 C21 -178.9(6) . .
C15 C16 C17 C18 -1.6(9) . .
C21 C16 C17 C18 178.5(6) . .
C16 C17 C18 C19 0.4(9) . .
C16 C17 C18 C20 179.6(6) . .
C15 C14 C19 C18 -1.7(10) . .
C13 C14 C19 C18 173.0(6) . .
C17 C18 C19 C14 1.2(10) . .
C20 C18 C19 C14 -177.9(6) . .
C17 C18 C20 O6 -3.6(10) . .
C19 C18 C20 O6 175.6(7) . .
C17 C18 C20 O5 175.4(6) . .
C19 C18 C20 O5 -5.4(10) . .
C17 C18 C20 Zn1 147(6) . .
C19 C18 C20 Zn1 -34(6) . .
O1W Zn1 C20 O6 90.3(5) . .
O1W Zn1 C20 O6 -147.4(5) 2 .
O5 Zn1 C20 O6 -178.2(8) . .
O5 Zn1 C20 O6 5.1(8) 2 .
O6 Zn1 C20 O6 -48.4(6) 2 .
C20 Zn1 C20 O6 -32.5(4) 2 .
O1W Zn1 C20 O5 -91.5(5) . .
O1W Zn1 C20 O5 30.8(6) 2 .
O5 Zn1 C20 O5 -176.8(4) 2 .
O6 Zn1 C20 O5 129.8(4) 2 .
O6 Zn1 C20 O5 178.2(8) . .
C20 Zn1 C20 O5 145.6(5) 2 .
O1W Zn1 C20 C18 -62(6) . .
O1W Zn1 C20 C18 60(6) 2 .
O5 Zn1 C20 C18 30(6) . .
O5 Zn1 C20 C18 -147(6) 2 .
O6 Zn1 C20 C18 159(6) 2 .
O6 Zn1 C20 C18 -152(6) . .
C20 Zn1 C20 C18 175(6) 2 .
C15 C16 C21 O7 10.7(9) . .
C17 C16 C21 O7 -169.4(6) . .
C15 C16 C21 O8 -169.3(6) . .
C17 C16 C21 O8 10.7(9) . .
C15 C16 C21 Zn2 177(4) . 2_646
C17 C16 C21 Zn2 -3(5) . 2_646
C3 C2 C22 O1 -22.5(11) . .
C1 C2 C22 O1 161.6(7) . .
C3 C2 C22 O2' 177.4(12) . .
C1 C2 C22 O2' 1.5(14) . .
C3 C2 C22 O2 142.6(10) . .
C1 C2 C22 O2 -33.3(12) . .
C3 C2 C22 Zn2 -38(3) . .
C1 C2 C22 Zn2 146(2) . .
O3W Zn2 C22 O1 -108.0(6) . .
O2W Zn2 C22 O1 116.3(6) . .
O8 Zn2 C22 O1 11.5(7) 2_666 .
O7 Zn2 C22 O1 -170.3(18) 2_666 .
O2' Zn2 C22 O1 -165.9(12) . .
C21 Zn2 C22 O1 13.0(10) 2_666 .
O3W Zn2 C22 O2' 57.8(10) . .
O2W Zn2 C22 O2' -77.8(10) . .
O1 Zn2 C22 O2' 165.9(12) . .
O8 Zn2 C22 O2' 177.4(9) 2_666 .
O7 Zn2 C22 O2' -4(3) 2_666 .
C21 Zn2 C22 O2' 178.9(9) 2_666 .
O3W Zn2 C22 O2 89.4(8) . .
O2W Zn2 C22 O2 -46.2(7) . .
O1 Zn2 C22 O2 -162.5(10) . .
O8 Zn2 C22 O2 -151.0(7) 2_666 .
O7 Zn2 C22 O2 27(2) 2_666 .
O2' Zn2 C22 O2 31.6(9) . .
C21 Zn2 C22 O2 -149.5(8) 2_666 .
O3W Zn2 C22 C2 -90(3) . .
O2W Zn2 C22 C2 135(3) . .
O1 Zn2 C22 C2 18(2) . .
O8 Zn2 C22 C2 30(3) 2_666 .
O7 Zn2 C22 C2 -152(2) 2_666 .
O2' Zn2 C22 C2 -148(3) . .
C21 Zn2 C22 C2 31(3) 2_666 .
C5 C4 C23 O3 176.5(7) . .
C3 C4 C23 O3 0.3(11) . .
C5 C4 C23 O4 -1.7(10) . .
C3 C4 C23 O4 -177.9(7) . .
C8 C9 N1 C10 74.9(7) . .
C8 C9 N1 C7 -162.2(6) . .
C11 C10 N1 C9 -174.2(6) . .
C11 C10 N1 C7 63.2(7) . .
C6 C7 N1 C9 65.7(7) . .
C6 C7 N1 C10 -171.0(6) . .
C14 C13 N2 C8 -58.4(7) . 5_666
C14 C13 N2 C12 68.0(7) . .
C11 C12 N2 C8 -65.3(7) . 5_666
C11 C12 N2 C13 167.0(6) . .
O2' C22 O1 Zn2 -15.2(13) . .
O2 C22 O1 Zn2 20.2(12) . .
C2 C22 O1 Zn2 -175.6(6) . .
O3W Zn2 O1 C22 75.8(6) . .
O2W Zn2 O1 C22 -68.8(6) . .
O8 Zn2 O1 C22 -170.8(5) 2_666 .
O7 Zn2 O1 C22 177.0(6) 2_666 .
O2' Zn2 O1 C22 8.1(7) . .
C21 Zn2 O1 C22 -173.5(5) 2_666 .
O1 C22 O2' O2 106(2) . .
C2 C22 O2' O2 -94(2) . .
Zn2 C22 O2' O2 94.1(19) . .
O1 C22 O2' Zn2 12.3(10) . .
O2 C22 O2' Zn2 -94.1(19) . .
C2 C22 O2' Zn2 172.3(8) . .
O3W Zn2 O2' O2 164(2) . .
O2W Zn2 O2' O2 28(2) . .
O1 Zn2 O2' O2 -83(2) . .
O8 Zn2 O2' O2 -80(2) 2_666 .
O7 Zn2 O2' O2 104(2) 2_666 .
C21 Zn2 O2' O2 109(4) 2_666 .
C22 Zn2 O2' O2 -75(2) . .
O3W Zn2 O2' C22 -120.7(10) . .
O2W Zn2 O2' C22 103.3(9) . .
O1 Zn2 O2' C22 -7.9(7) . .
O8 Zn2 O2' C22 -5.2(18) 2_666 .
O7 Zn2 O2' C22 179.1(5) 2_666 .
C21 Zn2 O2' C22 -176(3) 2_666 .
Zn2 O2' O2 C22 80.3(7) . .
O1 C22 O2 O2' -92(2) . .
C2 C22 O2 O2' 104(2) . .
Zn2 C22 O2 O2' -76.2(19) . .
O6 C20 O5 Zn1 1.9(8) . .
C18 C20 O5 Zn1 -177.1(5) . .
O1W Zn1 O5 C20 89.5(5) . .
O1W Zn1 O5 C20 -151.7(5) 2 .
O5 Zn1 O5 C20 148.9(4) 2 .
O6 Zn1 O5 C20 -62.2(5) 2 .
O6 Zn1 O5 C20 -1.0(4) . .
C20 Zn1 O5 C20 -65.1(9) 2 .
O5 C20 O6 Zn1 -1.8(7) . .
C18 C20 O6 Zn1 177.2(6) . .
O1W Zn1 O6 C20 -90.5(5) . .
O1W Zn1 O6 C20 45.1(7) 2 .
O5 Zn1 O6 C20 1.1(4) . .
O5 Zn1 O6 C20 -177.2(4) 2 .
O6 Zn1 O6 C20 134.2(6) 2 .
C20 Zn1 O6 C20 155.5(4) 2 .
O8 C21 O7 Zn2 -1.6(6) . 2_646
C16 C21 O7 Zn2 178.5(6) . 2_646
O7 C21 O8 Zn2 1.8(7) . 2_646
C16 C21 O8 Zn2 -178.2(5) . 2_646
